data_7001690
loop_
_publ_author_name
'Liu, Cai-Ming'
'Xiong, Ming'
'Zhang, De-Qing'
'Du, Miao'
'Zhu, Dao-Ben'

_publ_section_title
;
 Two- and three-dimensional lanthanide--organic frameworks constructed
 using 1-hydro-6-oxopyridine-3-carboxylate and oxalate ligands
;
_journal_issue 29
_journal_name_full 'Dalton Transactions'
_journal_page_first 5666
_journal_paper_doi 10.1039/b903613j
_journal_year 2009
_chemical_formula_sum 'C16 H19 N2 Nd2 O19.5'
_chemical_formula_weight 839.81
_chemical_name_systematic
;
?
;
_space_group_IT_number 2
_symmetry_cell_setting triclinic
_symmetry_space_group_name_Hall '-P 1'
_symmetry_space_group_name_H-M 'P -1'
_atom_sites_solution_hydrogens geom
_atom_sites_solution_primary direct
_atom_sites_solution_secondary difmap
_audit_creation_method SHELXL-97
_cell_angle_alpha 85.37(3)
_cell_angle_beta 86.47(3)
_cell_angle_gamma 75.19(3)
_cell_formula_units_Z 2
_cell_length_a 8.470(2)
_cell_length_b 10.464(2)
_cell_length_c 14.496(3)
_cell_measurement_temperature 293(2)
_cell_volume 1236.9(5)
_computing_cell_refinement SMART
_computing_data_collection 'SMART (Bruker, 2000)'
_computing_data_reduction 'SAINT (Bruker, 2000)'
_computing_molecular_graphics 'SHELXL-97 (Sheldrick, 1997)'
_computing_publication_material 'SHELXL-97 (Sheldrick, 1997)'
_computing_structure_refinement 'SHELXL-97 (Sheldrick, 1997)'
_computing_structure_solution 'SHELXS-97 (Sheldrick, 1990)'
_diffrn_ambient_temperature 293(2)
_diffrn_detector_area_resol_mean '15x15 microns'
_diffrn_measured_fraction_theta_full 0.989
_diffrn_measured_fraction_theta_max 0.989
_diffrn_measurement_device_type 'CCD area dtetector'
_diffrn_measurement_method 'phi and omega scans'
_diffrn_radiation_monochromator graphite
_diffrn_radiation_source 'fine-focus sealed tube'
_diffrn_radiation_type MoK\a
_diffrn_radiation_wavelength 0.71073
_diffrn_reflns_av_R_equivalents 0.0144
_diffrn_reflns_av_sigmaI/netI 0.0249
_diffrn_reflns_limit_h_max 10
_diffrn_reflns_limit_h_min -10
_diffrn_reflns_limit_k_max 12
_diffrn_reflns_limit_k_min -10
_diffrn_reflns_limit_l_max 17
_diffrn_reflns_limit_l_min -17
_diffrn_reflns_number 7572
_diffrn_reflns_theta_full 25.99
_diffrn_reflns_theta_max 25.99
_diffrn_reflns_theta_min 2.38
_exptl_absorpt_coefficient_mu 4.247
_exptl_absorpt_correction_T_max 1.000000
_exptl_absorpt_correction_T_min 0.844117
_exptl_absorpt_correction_type 'empirical(SADABS, Sheldrick 1996)'
_exptl_crystal_density_diffrn 2.255
_exptl_crystal_density_method 'not measured'
_exptl_crystal_F_000 810
_exptl_crystal_size_max 0.20
_exptl_crystal_size_mid 0.18
_exptl_crystal_size_min 0.15
_refine_diff_density_max 1.280
_refine_diff_density_min -0.858
_refine_diff_density_rms 0.114
_refine_ls_extinction_method none
_refine_ls_goodness_of_fit_ref 1.050
_refine_ls_hydrogen_treatment mixed
_refine_ls_matrix_type full
_refine_ls_number_parameters 417
_refine_ls_number_reflns 4809
_refine_ls_number_restraints 0
_refine_ls_restrained_S_all 1.050
_refine_ls_R_factor_all 0.0240
_refine_ls_R_factor_gt 0.0224
_refine_ls_shift/su_max 0.002
_refine_ls_shift/su_mean 0.000
_refine_ls_structure_factor_coef Fsqd
_refine_ls_weighting_details 'calc w=1/[\s^2^(Fo^2^)+(0.0346P)^2^+1.2804P] where P=(Fo^2^+2Fc^2^)/3'
_refine_ls_weighting_scheme calc
_refine_ls_wR_factor_gt 0.0592
_refine_ls_wR_factor_ref 0.0600
_reflns_number_gt 4503
_reflns_number_total 4809
_reflns_threshold_expression >2sigma(I)
_cod_data_source_file b903613j.txt
_cod_data_source_block Nd
_cod_depositor_comments
;
The following automatic conversions were performed:
'_symmetry_cell_setting' value 'TRICLINIC' changed to 'triclinic'
according to '/home/saulius/struct/CIF-dictionaries/cif_core.dic'
dictionary named 'cif_core.dic' version 2.4.1 from 2010-06-29.

Automatic conversion script
Id: cif_fix_enum 1527 2010-12-29 10:47:43Z saulius 
;
_cod_original_sg_symbol_H-M P-1
_cod_original_formula_sum 'C16 H19 N2 Nd2 O19.50'
_cod_database_code 7001690

loop_
_symmetry_equiv_pos_as_xyz
'x, y, z'
'-x, -y, -z'

loop_
_atom_site_label
_atom_site_type_symbol
_atom_site_fract_x
_atom_site_fract_y
_atom_site_fract_z
_atom_site_U_iso_or_equiv
_atom_site_adp_type
_atom_site_occupancy
_atom_site_symmetry_multiplicity
_atom_site_calc_flag
_atom_site_refinement_flags
_atom_site_disorder_assembly
_atom_site_disorder_group
Nd1 Nd 0.680304(19) -0.793028(15) 0.071565(11) 0.01652(6) Uani 1 1 d . . .
Nd2 Nd 1.00640(2) -0.971953(15) 0.281962(10) 0.01623(6) Uani 1 1 d . . .
C1 C 0.4478(6) -0.7766(5) 0.5572(3) 0.0493(12) Uani 1 1 d . . .
C2 C 0.5613(6) -0.7087(5) 0.5155(3) 0.0439(11) Uani 1 1 d . . .
C3 C 0.6069(5) -0.7165(4) 0.4239(3) 0.0340(9) Uani 1 1 d . . .
C4 C 0.5367(4) -0.7890(3) 0.3666(2) 0.0245(7) Uani 1 1 d . . .
C5 C 0.4237(5) -0.8495(4) 0.4059(3) 0.0324(8) Uani 1 1 d . . .
C6 C 0.5910(4) -0.8083(3) 0.2689(2) 0.0206(6) Uani 1 1 d . . .
C7 C 1.1153(4) -0.3138(3) 0.2967(2) 0.0257(7) Uani 1 1 d . . .
N2 N 1.1690(4) -0.3952(3) 0.2267(2) 0.0324(8) Uani 1 1 d . . .
C11 C 1.1469(5) -0.5179(4) 0.2253(3) 0.0305(8) Uani 1 1 d . . .
C10 C 1.0650(4) -0.5684(3) 0.2967(2) 0.0243(7) Uani 1 1 d . . .
C9 C 1.0074(5) -0.4894(4) 0.3721(3) 0.0363(9) Uani 1 1 d . . .
C12 C 1.0404(4) -0.7037(3) 0.2952(2) 0.0241(7) Uani 1 1 d . . .
C13 C 0.4623(4) -0.4872(3) 0.0496(2) 0.0213(7) Uani 1 1 d . . .
C14 C 0.5644(4) -1.0587(3) 0.0216(2) 0.0229(7) Uani 1 1 d . . .
C15 C 1.0281(4) -1.0214(3) 0.0494(2) 0.0177(6) Uani 1 1 d . . .
C16 C 0.9092(4) -0.9999(3) 0.5008(2) 0.0198(7) Uani 1 1 d . . .
N1 N 0.3833(4) -0.8438(4) 0.4981(2) 0.0394(8) Uani 1 1 d . . .
C8 C 1.0321(6) -0.3657(4) 0.3724(3) 0.0384(10) Uani 1 1 d . . .
O1W O 0.8840(4) -0.6582(3) 0.0738(2) 0.0351(7) Uani 1 1 d . . .
O1 O 0.4065(6) -0.7821(5) 0.6412(2) 0.0914(18) Uani 1 1 d . . .
O2 O 0.7358(3) -0.7997(2) 0.24287(16) 0.0232(5) Uani 1 1 d . . .
O2W O 0.7991(4) -1.0975(3) 0.2492(2) 0.0317(6) Uani 1 1 d . . .
H2WB H 0.760(6) -1.103(5) 0.194(4) 0.049(14) Uiso 1 1 d . . .
H2WA H 0.754(6) -1.133(5) 0.281(4) 0.042(14) Uiso 1 1 d . . .
O3 O 0.4990(3) -0.8329(3) 0.21207(17) 0.0281(5) Uani 1 1 d . . .
O3W O 1.2945(4) -1.0055(4) 0.2250(2) 0.0345(7) Uani 1 1 d . . .
H3WB H 1.352(6) -0.954(5) 0.212(4) 0.050(14) Uiso 1 1 d . . .
H3WA H 1.342(6) -1.063(5) 0.229(3) 0.027(15) Uiso 1 1 d . . .
O4 O 1.1434(3) -0.2011(2) 0.29042(19) 0.0324(6) Uani 1 1 d . . .
O4W O 0.4836(15) -0.7513(14) 0.7954(8) 0.292(7) Uani 1 1 d . . .
H4WA H 0.4874 -0.6851 0.8247 0.350 Uiso 1 1 d R . .
H4WB H 0.5812 -0.7608 0.8110 0.350 Uiso 1 1 d R . .
O5 O 0.9930(3) -0.7591(2) 0.36720(17) 0.0313(6) Uani 1 1 d . . .
O5W O 0.378(3) -0.5502(15) 0.7327(11) 0.192(8) Uani 0.50 1 d P . .
H5WA H 0.4108 -0.4991 0.7654 0.230 Uiso 0.50 1 d PR . .
H5WB H 0.3249 -0.5879 0.7734 0.230 Uiso 0.50 1 d PR . .
O6 O 1.0701(3) -0.7607(2) 0.21963(17) 0.0268(5) Uani 1 1 d . . .
O6W O 0.8260(6) -0.3881(4) 0.0502(5) 0.118(2) Uani 1 1 d . . .
H6WA H 0.7783 -0.4067 0.1010 0.141 Uiso 1 1 d R . .
H6WB H 0.8776 -0.3343 0.0664 0.141 Uiso 1 1 d R . .
O7 O 0.4989(3) -0.5798(2) 0.11032(16) 0.0292(6) Uani 1 1 d . . .
O8 O 0.3702(3) -0.3745(2) 0.06047(16) 0.0254(5) Uani 1 1 d . . .
O9 O 0.6703(3) -1.0310(2) 0.06749(18) 0.0283(5) Uani 1 1 d . . .
O10 O 0.5531(3) -1.1722(2) 0.00682(19) 0.0309(6) Uani 1 1 d . . .
O11 O 0.9506(3) -0.9497(2) 0.11242(15) 0.0186(4) Uani 1 1 d . . .
O12 O 1.1432(3) -1.1195(2) 0.06169(16) 0.0278(5) Uani 1 1 d . . .
O13 O 0.8530(3) -1.0127(3) 0.42431(16) 0.0254(5) Uani 1 1 d . . .
O14 O 0.8314(3) -0.9873(2) 0.57630(15) 0.0243(5) Uani 1 1 d . . .
H5 H 0.380(5) -0.901(4) 0.375(3) 0.034(11) Uiso 1 1 d . . .
H11 H 1.190(6) -0.562(5) 0.181(3) 0.043(13) Uiso 1 1 d . . .
H9 H 0.938(6) -0.519(5) 0.425(3) 0.049(13) Uiso 1 1 d . . .
H3 H 0.682(6) -0.670(5) 0.391(3) 0.047(13) Uiso 1 1 d . . .
H1A H 0.299(8) -0.905(6) 0.524(4) 0.09(2) Uiso 1 1 d . . .
H2 H 0.612(6) -0.668(5) 0.560(3) 0.047(13) Uiso 1 1 d . . .
H2A H 1.210(6) -0.374(5) 0.188(3) 0.039(13) Uiso 1 1 d . . .
H1WB H 0.938(6) -0.675(5) 0.112(3) 0.030(13) Uiso 1 1 d . . .
H1WA H 0.869(7) -0.586(6) 0.069(4) 0.061(19) Uiso 1 1 d . . .
H8 H 0.986(6) -0.308(5) 0.412(4) 0.056(15) Uiso 1 1 d . . .

loop_
_atom_site_aniso_label
_atom_site_aniso_U_11
_atom_site_aniso_U_22
_atom_site_aniso_U_33
_atom_site_aniso_U_23
_atom_site_aniso_U_13
_atom_site_aniso_U_12
Nd1 0.01821(10) 0.01384(10) 0.01693(10) -0.00156(6) -0.00102(7) -0.00277(7)
Nd2 0.02181(10) 0.01578(10) 0.01326(9) -0.00078(6) -0.00106(7) -0.00868(7)
C1 0.055(3) 0.072(3) 0.034(2) -0.021(2) 0.020(2) -0.039(3)
C2 0.051(3) 0.060(3) 0.033(2) -0.021(2) 0.0154(19) -0.035(2)
C3 0.035(2) 0.041(2) 0.031(2) -0.0088(16) 0.0113(16) -0.0203(18)
C4 0.0206(17) 0.0262(17) 0.0264(18) -0.0031(14) 0.0031(13) -0.0060(14)
C5 0.032(2) 0.041(2) 0.0286(19) -0.0067(16) 0.0055(15) -0.0184(18)
C6 0.0214(16) 0.0181(15) 0.0221(16) -0.0003(12) 0.0009(13) -0.0054(13)
C7 0.0307(19) 0.0155(16) 0.0311(18) -0.0002(13) -0.0027(14) -0.0063(14)
N2 0.044(2) 0.0272(17) 0.0307(18) -0.0055(13) 0.0148(15) -0.0204(15)
C11 0.036(2) 0.0244(18) 0.035(2) -0.0136(16) 0.0094(16) -0.0137(16)
C10 0.0299(18) 0.0174(16) 0.0278(18) -0.0021(13) -0.0023(14) -0.0094(14)
C9 0.058(3) 0.0248(19) 0.030(2) -0.0037(15) 0.0121(18) -0.0187(18)
C12 0.0226(17) 0.0189(16) 0.0317(19) 0.0003(14) -0.0033(14) -0.0067(13)
C13 0.0204(16) 0.0192(16) 0.0232(17) -0.0033(13) 0.0026(13) -0.0032(13)
C14 0.0239(17) 0.0202(17) 0.0253(17) -0.0020(13) -0.0042(13) -0.0058(14)
C15 0.0191(15) 0.0182(15) 0.0162(15) -0.0015(12) -0.0002(12) -0.0056(12)
C16 0.0268(18) 0.0162(15) 0.0186(16) -0.0007(12) -0.0021(13) -0.0093(13)
N1 0.044(2) 0.057(2) 0.0283(17) -0.0087(15) 0.0120(15) -0.0331(18)
C8 0.061(3) 0.0247(19) 0.033(2) -0.0118(16) 0.0146(19) -0.0176(19)
O1W 0.0391(17) 0.0301(17) 0.0396(18) 0.0087(13) -0.0121(14) -0.0157(13)
O1 0.128(4) 0.149(4) 0.0393(19) -0.046(2) 0.046(2) -0.113(4)
O2 0.0207(12) 0.0275(12) 0.0221(12) -0.0043(9) 0.0047(9) -0.0078(10)
O2W 0.0398(16) 0.0400(16) 0.0242(14) 0.0032(12) -0.0045(12) -0.0270(13)
O3 0.0270(13) 0.0366(14) 0.0247(13) -0.0007(10) -0.0009(10) -0.0159(11)
O3W 0.0313(16) 0.0264(16) 0.0480(18) -0.0053(13) 0.0086(13) -0.0127(15)
O4 0.0416(15) 0.0178(12) 0.0400(15) -0.0007(10) -0.0024(12) -0.0118(11)
O4W 0.244(13) 0.38(2) 0.225(13) -0.103(13) -0.041(10) -0.009(13)
O5 0.0470(16) 0.0244(13) 0.0277(13) 0.0021(10) -0.0022(11) -0.0194(12)
O5W 0.31(2) 0.111(11) 0.153(14) -0.035(10) -0.072(14) -0.023(13)
O6 0.0319(13) 0.0205(12) 0.0307(13) -0.0056(10) 0.0009(10) -0.0110(10)
O6W 0.080(3) 0.043(2) 0.218(7) 0.011(3) -0.012(4) 0.002(2)
O7 0.0368(14) 0.0224(12) 0.0212(12) 0.0033(10) 0.0049(10) 0.0030(10)
O8 0.0329(13) 0.0165(11) 0.0212(12) -0.0003(9) 0.0047(10) 0.0021(10)
O9 0.0297(13) 0.0211(12) 0.0358(14) 0.0001(10) -0.0154(11) -0.0064(10)
O10 0.0325(14) 0.0182(12) 0.0430(15) -0.0038(11) -0.0143(11) -0.0046(10)
O11 0.0189(11) 0.0210(11) 0.0144(10) -0.0055(8) 0.0001(8) -0.0013(9)
O12 0.0316(13) 0.0247(12) 0.0196(12) -0.0020(9) -0.0021(10) 0.0070(10)
O13 0.0268(13) 0.0373(14) 0.0165(11) -0.0017(10) -0.0005(9) -0.0163(11)
O14 0.0228(12) 0.0350(13) 0.0166(11) -0.0026(10) 0.0010(9) -0.0104(10)

loop_
_atom_type_symbol
_atom_type_description
_atom_type_scat_dispersion_real
_atom_type_scat_dispersion_imag
_atom_type_scat_source
C C 0.0033 0.0016 'International Tables Vol C Tables 4.2.6.8 and 6.1.1.4'
H H 0.0000 0.0000 'International Tables Vol C Tables 4.2.6.8 and 6.1.1.4'
N N 0.0061 0.0033 'International Tables Vol C Tables 4.2.6.8 and 6.1.1.4'
O O 0.0106 0.0060 'International Tables Vol C Tables 4.2.6.8 and 6.1.1.4'
Nd Nd -0.1943 3.0179 'International Tables Vol C Tables 4.2.6.8 and 6.1.1.4'

loop_
_geom_angle_atom_site_label_1
_geom_angle_atom_site_label_2
_geom_angle_atom_site_label_3
_geom_angle
_geom_angle_site_symmetry_1
_geom_angle_site_symmetry_3
_geom_angle_publ_flag
O7 Nd1 O12 136.55(8) . 2_735 ?
O7 Nd1 O10 85.99(9) . 2_635 ?
O12 Nd1 O10 88.42(9) 2_735 2_635 ?
O7 Nd1 O8 65.98(8) . 2_645 ?
O12 Nd1 O8 71.08(8) 2_735 2_645 ?
O10 Nd1 O8 73.79(9) 2_635 2_645 ?
O7 Nd1 O1W 79.91(11) . . ?
O12 Nd1 O1W 81.22(10) 2_735 . ?
O10 Nd1 O1W 146.08(10) 2_635 . ?
O8 Nd1 O1W 72.29(10) 2_645 . ?
O7 Nd1 O9 138.91(9) . . ?
O12 Nd1 O9 73.75(9) 2_735 . ?
O10 Nd1 O9 64.65(8) 2_635 . ?
O8 Nd1 O9 125.31(8) 2_645 . ?
O1W Nd1 O9 139.93(10) . . ?
O7 Nd1 O11 141.50(8) . . ?
O12 Nd1 O11 65.09(8) 2_735 . ?
O10 Nd1 O11 131.19(8) 2_635 . ?
O8 Nd1 O11 126.76(8) 2_645 . ?
O1W Nd1 O11 72.54(10) . . ?
O9 Nd1 O11 68.71(8) . . ?
O7 Nd1 O3 71.64(9) . . ?
O12 Nd1 O3 149.03(8) 2_735 . ?
O10 Nd1 O3 80.20(9) 2_635 . ?
O8 Nd1 O3 131.12(8) 2_645 . ?
O1W Nd1 O3 123.03(10) . . ?
O9 Nd1 O3 75.35(9) . . ?
O11 Nd1 O3 101.53(8) . . ?
O7 Nd1 O2 80.42(9) . . ?
O12 Nd1 O2 131.74(8) 2_735 . ?
O10 Nd1 O2 131.32(8) 2_635 . ?
O8 Nd1 O2 137.22(8) 2_645 . ?
O1W Nd1 O2 76.54(10) . . ?
O9 Nd1 O2 97.38(8) . . ?
O11 Nd1 O2 67.52(8) . . ?
O3 Nd1 O2 51.14(8) . . ?
O7 Nd1 C6 71.58(9) . . ?
O12 Nd1 C6 150.40(9) 2_735 . ?
O10 Nd1 C6 105.45(9) 2_635 . ?
O8 Nd1 C6 137.53(8) 2_645 . ?
O1W Nd1 C6 99.11(10) . . ?
O9 Nd1 C6 88.51(9) . . ?
O11 Nd1 C6 86.60(9) . . ?
O3 Nd1 C6 25.36(8) . . ?
O2 Nd1 C6 26.08(8) . . ?
O4 Nd2 O13 88.30(9) 1_545 . ?
O4 Nd2 O3W 69.22(11) 1_545 . ?
O13 Nd2 O3W 138.68(10) . . ?
O4 Nd2 O14 73.77(9) 1_545 2_736 ?
O13 Nd2 O14 65.70(8) . 2_736 ?
O3W Nd2 O14 74.70(10) . 2_736 ?
O4 Nd2 O6 136.79(9) 1_545 . ?
O13 Nd2 O6 128.22(8) . . ?
O3W Nd2 O6 67.80(10) . . ?
O14 Nd2 O6 98.81(8) 2_736 . ?
O4 Nd2 O11 97.22(9) 1_545 . ?
O13 Nd2 O11 134.91(8) . . ?
O3W Nd2 O11 83.62(9) . . ?
O14 Nd2 O11 158.26(7) 2_736 . ?
O6 Nd2 O11 73.93(8) . . ?
O4 Nd2 O2W 72.89(10) 1_545 . ?
O13 Nd2 O2W 70.10(9) . . ?
O3W Nd2 O2W 129.35(10) . . ?
O14 Nd2 O2W 124.39(9) 2_736 . ?
O6 Nd2 O2W 135.44(9) . . ?
O11 Nd2 O2W 69.03(9) . . ?
O4 Nd2 O2 144.93(8) 1_545 . ?
O13 Nd2 O2 83.04(8) . . ?
O3W Nd2 O2 134.63(10) . . ?
O14 Nd2 O2 130.87(8) 2_736 . ?
O6 Nd2 O2 71.12(8) . . ?
O11 Nd2 O2 67.05(8) . . ?
O2W Nd2 O2 72.20(9) . . ?
O4 Nd2 O5 139.55(9) 1_545 . ?
O13 Nd2 O5 78.79(8) . . ?
O3W Nd2 O5 95.98(10) . . ?
O14 Nd2 O5 65.95(9) 2_736 . ?
O6 Nd2 O5 50.98(8) . . ?
O11 Nd2 O5 119.02(8) . . ?
O2W Nd2 O5 134.41(9) . . ?
O2 Nd2 O5 71.66(8) . . ?
O4 Nd2 C12 145.40(9) 1_545 . ?
O13 Nd2 C12 103.48(9) . . ?
O3W Nd2 C12 81.19(11) . . ?
O14 Nd2 C12 81.61(9) 2_736 . ?
O6 Nd2 C12 25.67(9) . . ?
O11 Nd2 C12 96.89(9) . . ?
O2W Nd2 C12 141.70(10) . . ?
O2 Nd2 C12 69.53(9) . . ?
O5 Nd2 C12 25.32(9) . . ?
O1 C1 N1 119.0(4) . . ?
O1 C1 C2 125.8(4) . . ?
N1 C1 C2 115.2(4) . . ?
C3 C2 C1 121.2(4) . . ?
C3 C2 H2 125(3) . . ?
C1 C2 H2 113(3) . . ?
C2 C3 C4 120.7(3) . . ?
C2 C3 H3 125(3) . . ?
C4 C3 H3 114(3) . . ?
C5 C4 C3 117.8(3) . . ?
C5 C4 C6 119.5(3) . . ?
C3 C4 C6 122.6(3) . . ?
C4 C5 N1 120.6(4) . . ?
C4 C5 H5 122(3) . . ?
N1 C5 H5 117(3) . . ?
O3 C6 O2 120.2(3) . . ?
O3 C6 C4 121.3(3) . . ?
O2 C6 C4 118.6(3) . . ?
O3 C6 Nd1 60.59(17) . . ?
O2 C6 Nd1 60.73(17) . . ?
C4 C6 Nd1 169.4(2) . . ?
O4 C7 N2 118.9(3) . . ?
O4 C7 C8 125.2(3) . . ?
N2 C7 C8 115.9(3) . . ?
C11 N2 C7 124.6(3) . . ?
C11 N2 H2A 115(4) . . ?
C7 N2 H2A 120(4) . . ?
N2 C11 C10 120.3(3) . . ?
N2 C11 H11 117(3) . . ?
C10 C11 H11 122(3) . . ?
C11 C10 C9 118.0(3) . . ?
C11 C10 C12 120.4(3) . . ?
C9 C10 C12 121.7(3) . . ?
C8 C9 C10 120.8(3) . . ?
C8 C9 H9 117(3) . . ?
C10 C9 H9 122(3) . . ?
O5 C12 O6 121.6(3) . . ?
O5 C12 C10 120.0(3) . . ?
O6 C12 C10 118.4(3) . . ?
O5 C12 Nd2 63.34(18) . . ?
O6 C12 Nd2 58.28(17) . . ?
C10 C12 Nd2 176.3(2) . . ?
O7 C13 O8 126.5(3) . . ?
O7 C13 C13 117.3(3) . 2_645 ?
O8 C13 C13 116.2(4) . 2_645 ?
O10 C14 O9 126.7(3) . . ?
O10 C14 C14 116.7(4) . 2_635 ?
O9 C14 C14 116.7(4) . 2_635 ?
O12 C15 O11 125.4(3) . . ?
O12 C15 C15 118.8(3) . 2_735 ?
O11 C15 C15 115.8(3) . 2_735 ?
O14 C16 O13 126.0(3) . . ?
O14 C16 C16 117.6(3) . 2_736 ?
O13 C16 C16 116.4(3) . 2_736 ?
C5 N1 C1 124.4(3) . . ?
C5 N1 H1A 115(3) . . ?
C1 N1 H1A 121(3) . . ?
C9 C8 C7 120.5(3) . . ?
C9 C8 H8 125(3) . . ?
C7 C8 H8 114(3) . . ?
Nd1 O1W H1WB 115(4) . . ?
Nd1 O1W H1WA 127(5) . . ?
H1WB O1W H1WA 102(6) . . ?
C6 O2 Nd1 93.19(19) . . ?
C6 O2 Nd2 126.4(2) . . ?
Nd1 O2 Nd2 110.91(9) . . ?
Nd2 O2W H2WB 127(3) . . ?
Nd2 O2W H2WA 129(4) . . ?
H2WB O2W H2WA 104(5) . . ?
C6 O3 Nd1 94.05(19) . . ?
Nd2 O3W H3WB 132(4) . . ?
Nd2 O3W H3WA 119(4) . . ?
H3WB O3W H3WA 107(5) . . ?
C7 O4 Nd2 141.3(2) . 1_565 ?
H4WA O4W H4WB 71.3 . . ?
C12 O5 Nd2 91.3(2) . . ?
H5WA O5W H5WB 101.2 . . ?
C12 O6 Nd2 96.1(2) . . ?
H6WA O6W H6WB 102.0 . . ?
C13 O7 Nd1 120.4(2) . . ?
C13 O8 Nd1 120.1(2) . 2_645 ?
C14 O9 Nd1 119.6(2) . . ?
C14 O10 Nd1 121.8(2) . 2_635 ?
C15 O11 Nd2 127.6(2) . . ?
C15 O11 Nd1 117.07(19) . . ?
Nd2 O11 Nd1 114.33(8) . . ?
C15 O12 Nd1 119.3(2) . 2_735 ?
C16 O13 Nd2 118.6(2) . . ?
C16 O14 Nd2 116.9(2) . 2_736 ?

loop_
_geom_bond_atom_site_label_1
_geom_bond_atom_site_label_2
_geom_bond_distance
_geom_bond_site_symmetry_2
_geom_bond_publ_flag
Nd1 O7 2.449(3) . ?
Nd1 O12 2.457(2) 2_735 ?
Nd1 O10 2.458(3) 2_635 ?
Nd1 O8 2.469(2) 2_645 ?
Nd1 O1W 2.496(3) . ?
Nd1 O9 2.519(2) . ?
Nd1 O11 2.524(2) . ?
Nd1 O3 2.547(2) . ?
Nd1 O2 2.548(2) . ?
Nd1 C6 2.916(3) . ?
Nd2 O4 2.379(3) 1_545 ?
Nd2 O13 2.437(2) . ?
Nd2 O3W 2.474(3) . ?
Nd2 O14 2.490(2) 2_736 ?
Nd2 O6 2.495(2) . ?
Nd2 O11 2.512(2) . ?
Nd2 O2W 2.534(3) . ?
Nd2 O2 2.590(3) . ?
Nd2 O5 2.607(2) . ?
Nd2 C12 2.916(3) . ?
C1 O1 1.248(5) . ?
C1 N1 1.370(5) . ?
C1 C2 1.415(6) . ?
C2 C3 1.363(5) . ?
C2 H2 0.98(5) . ?
C3 C4 1.418(5) . ?
C3 H3 0.98(5) . ?
C4 C5 1.351(5) . ?
C4 C6 1.475(5) . ?
C5 N1 1.361(5) . ?
C5 H5 0.89(4) . ?
C6 O3 1.252(4) . ?
C6 O2 1.284(4) . ?
C7 O4 1.257(4) . ?
C7 N2 1.359(5) . ?
C7 C8 1.414(5) . ?
N2 C11 1.346(5) . ?
N2 H2A 0.69(5) . ?
C11 C10 1.356(5) . ?
C11 H11 0.84(5) . ?
C10 C9 1.410(5) . ?
C10 C12 1.485(4) . ?
C9 C8 1.364(5) . ?
C9 H9 1.01(5) . ?
C12 O5 1.248(4) . ?
C12 O6 1.270(4) . ?
C13 O7 1.245(4) . ?
C13 O8 1.253(4) . ?
C13 C13 1.553(6) 2_645 ?
C14 O10 1.251(4) . ?
C14 O9 1.253(4) . ?
C14 C14 1.538(7) 2_635 ?
C15 O12 1.231(4) . ?
C15 O11 1.270(4) . ?
C15 C15 1.534(6) 2_735 ?
C16 O14 1.241(4) . ?
C16 O13 1.263(4) . ?
C16 C16 1.536(6) 2_736 ?
N1 H1A 1.10(6) . ?
C8 H8 0.87(5) . ?
O1W H1WB 0.73(5) . ?
O1W H1WA 0.73(6) . ?
O2W H2WB 0.89(6) . ?
O2W H2WA 0.72(5) . ?
O3W H3WB 0.82(6) . ?
O3W H3WA 0.64(5) . ?
O4 Nd2 2.379(3) 1_565 ?
O4W H4WA 0.8500 . ?
O4W H4WB 0.8499 . ?
O5W H5WA 0.8500 . ?
O5W H5WB 0.8501 . ?
O6W H6WA 0.8500 . ?
O6W H6WB 0.8500 . ?
O8 Nd1 2.469(2) 2_645 ?
O10 Nd1 2.458(3) 2_635 ?
O12 Nd1 2.457(2) 2_735 ?
O14 Nd2 2.490(2) 2_736 ?

loop_
_geom_hbond_atom_site_label_D
_geom_hbond_atom_site_label_H
_geom_hbond_atom_site_label_A
_geom_hbond_distance_DH
_geom_hbond_distance_HA
_geom_hbond_distance_DA
_geom_hbond_angle_DHA
_geom_hbond_site_symmetry_A
N1 H1A O13 1.10(6) 1.82(6) 2.918(4) 173(5) 2_636
N2 H2A O8 0.69(5) 2.22(5) 2.891(4) 162(5) 1_655
O3W H3WB O3 0.82(6) 1.99(6) 2.794(4) 166(5) 1_655
O3W H3WA O4W 0.64(5) 2.15(5) 2.775(13) 165(6) 2_736
O2W H2WB O9 0.89(6) 2.04(6) 2.878(4) 155(4) .
O1W H1WB O6 0.73(5) 1.99(5) 2.698(4) 166(5) .
O1W H1WA O6W 0.73(6) 2.01(6) 2.739(5) 178(6) .
O2W H2WA O1 0.72(5) 2.04(5) 2.757(4) 170(5) 2_636
O4W H4WA O8 0.85 2.33 3.038(13) 141.4 2_646
